data_4023059
loop_
_publ_author_name
'Alicia Boto'
'D\'acil Hern\'andez'
'Rosendo Hern\'andez'
'Eleuterio \'Alvarez'

_publ_section_title
;
 One-Pot Synthesis of Acyclic Nucleosides from Carbohydrate
 Derivatives, by Combination of Tandem and Sequential Reactions
;
_journal_name_full 'Journal of Organic Chemistry'
_journal_page_first 9523
_journal_page_last 9532
_journal_paper_doi 10.1021/jo701608p
_journal_volume 72
_journal_year 2007
_chemical_absolute_configuration syn
_chemical_formula_moiety 'C16 H21 N3 O5'
_chemical_formula_sum 'C16 H21 N3 O5'
_chemical_formula_weight 335.36
_chemical_name_systematic
; 
 ? 
;
_space_group_IT_number 4
_symmetry_cell_setting monoclinic
_symmetry_space_group_name_Hall 'P 2yb'
_symmetry_space_group_name_H-M 'P 1 21 1'
_atom_sites_solution_hydrogens geom
_atom_sites_solution_primary direct
_atom_sites_solution_secondary difmap
_audit_creation_method SHELXL-97
_cell_angle_alpha 90.00
_cell_angle_beta 101.030(2)
_cell_angle_gamma 90.00
_cell_formula_units_Z 4
_cell_length_a 15.9578(7)
_cell_length_b 6.2170(4)
_cell_length_c 17.4652(10)
_cell_measurement_reflns_used 5003
_cell_measurement_temperature 100(2)
_cell_measurement_theta_max 28.12
_cell_measurement_theta_min 3.17
_cell_volume 1700.71(16)
_computing_cell_refinement 'SAINT+ v. 7.06 a (Bruker AXS, 2003)'
_computing_data_collection 'APEX-W2K-NT v. 1.0 (Bruker AXS, 2004)'
_computing_data_reduction 'SAINT+ v. 7.06 a (Bruker AXS, 2001)'
_computing_molecular_graphics 'XP, SHELXTL v. 6.10 (Bruker, 2000)'
_computing_publication_material 'XCIF, SHELXTL v. 6.12 (Bruker, 2001)'
_computing_structure_refinement 'SHELXL-97 (Sheldrick, 1997)'
_computing_structure_solution 'SHELXS-97 (Sheldrick, 1990)'
_diffrn_ambient_temperature 100(2)
_diffrn_detector_area_resol_mean 8.26
_diffrn_measured_fraction_theta_full 0.990
_diffrn_measured_fraction_theta_max 0.990
_diffrn_measurement_device_type 'Bruker-Nonius X8kappa APEX II CCD system'
_diffrn_measurement_method '\w rotations with narrow frames'
_diffrn_radiation_monochromator graphite
_diffrn_radiation_source 'fine-focus sealed tube'
_diffrn_radiation_type MoK\a
_diffrn_radiation_wavelength 0.71073
_diffrn_reflns_av_R_equivalents 0.0677
_diffrn_reflns_av_sigmaI/netI 0.1126
_diffrn_reflns_limit_h_max 21
_diffrn_reflns_limit_h_min -22
_diffrn_reflns_limit_k_max 8
_diffrn_reflns_limit_k_min -8
_diffrn_reflns_limit_l_max 24
_diffrn_reflns_limit_l_min -24
_diffrn_reflns_number 20282
_diffrn_reflns_theta_full 29.54
_diffrn_reflns_theta_max 29.54
_diffrn_reflns_theta_min 3.17
_diffrn_standards_number 'no decay'
_exptl_absorpt_coefficient_mu 0.098
_exptl_absorpt_correction_T_max 0.9902
_exptl_absorpt_correction_T_min 0.9636
_exptl_absorpt_correction_type multi-scan
_exptl_absorpt_process_details
;
 SADABS: Area-Detector Absorption Correction. Bruker-AXS 
 within SAINT+ package, v. 6.22 (2001).
;
_exptl_crystal_colour colourless
_exptl_crystal_density_diffrn 1.310
_exptl_crystal_density_method 'not measured'
_exptl_crystal_description needle
_exptl_crystal_F_000 712
_exptl_crystal_size_max 0.38
_exptl_crystal_size_mid 0.20
_exptl_crystal_size_min 0.10
_refine_diff_density_max 0.545
_refine_diff_density_min -0.486
_refine_diff_density_rms 0.105
_refine_ls_extinction_method none
_refine_ls_goodness_of_fit_ref 1.088
_refine_ls_hydrogen_treatment constr
_refine_ls_matrix_type full
_refine_ls_number_parameters 433
_refine_ls_number_reflns 5122
_refine_ls_number_restraints 1
_refine_ls_restrained_S_all 1.087
_refine_ls_R_factor_all 0.0993
_refine_ls_R_factor_gt 0.0462
_refine_ls_shift/su_max 0.000
_refine_ls_shift/su_mean 0.000
_refine_ls_structure_factor_coef Fsqd
_refine_ls_weighting_details 'calc w=1/[\s^2^(Fo^2^)+(0.0785P)^2^+0.0000P] where P=(Fo^2^+2Fc^2^)/3'
_refine_ls_weighting_scheme calc
_refine_ls_wR_factor_gt 0.1242
_refine_ls_wR_factor_ref 0.1590
_reflns_number_gt 3822
_reflns_number_total 5122
_reflns_threshold_expression >2sigma(I)
_cod_data_source_file jo701608p-File007.cif
_cod_data_source_block 45
_cod_depositor_comments
;
The following automatic conversions were performed:
'_symmetry_cell_setting' value 'Monoclinic' changed to 'monoclinic'
according to '/home/saulius/struct/CIF-dictionaries/cif_core.dic'
dictionary named 'cif_core.dic' version 2.4.1 from 2010-06-29.

Automatic conversion script
Id: cif_fix_enum 1527 2010-12-29 10:47:43Z saulius 
;
_cod_original_sg_symbol_H-M 'P 21'
_cod_database_code 4023059

loop_
_symmetry_equiv_pos_as_xyz
'x, y, z'
'-x, y+1/2, -z'

loop_
_atom_site_label
_atom_site_type_symbol
_atom_site_fract_x
_atom_site_fract_y
_atom_site_fract_z
_atom_site_U_iso_or_equiv
_atom_site_adp_type
_atom_site_occupancy
_atom_site_symmetry_multiplicity
_atom_site_calc_flag
_atom_site_refinement_flags
O1' O 0.51209(14) 0.4098(3) 0.33634(11) 0.0287(4) Uani 1 1 d .
O2' O 0.65184(16) 0.4744(4) 0.33854(12) 0.0350(5) Uani 1 1 d .
O3' O 0.73482(14) 0.6437(3) 0.22912(12) 0.0305(4) Uani 1 1 d .
O4' O 0.63403(16) 0.7911(3) 0.08962(12) 0.0336(5) Uani 1 1 d .
O5' O 0.5289(2) 0.7342(4) -0.01494(13) 0.0430(6) Uani 1 1 d .
N1 N 0.47291(17) 0.2714(4) 0.20836(13) 0.0256(5) Uani 1 1 d .
N2 N 0.50356(19) 0.0676(4) 0.20481(15) 0.0330(6) Uani 1 1 d .
N3 N 0.4440(2) -0.0535(4) 0.16559(15) 0.0352(6) Uani 1 1 d .
C3A C 0.3714(2) 0.0708(4) 0.14338(15) 0.0305(7) Uani 1 1 d .
C4 C 0.2899(3) 0.0171(6) 0.10202(17) 0.0395(8) Uani 1 1 d .
H4 H 0.2771 -0.1236 0.0819 0.047 Uiso 1 1 d R
C5 C 0.2295(3) 0.1759(6) 0.09184(19) 0.0433(8) Uani 1 1 d .
H5 H 0.1734 0.1442 0.0648 0.052 Uiso 1 1 d R
C6 C 0.2487(2) 0.3864(6) 0.12060(19) 0.0399(7) Uani 1 1 d .
H6 H 0.2051 0.4924 0.1123 0.048 Uiso 1 1 d R
C7 C 0.3288(2) 0.4426(5) 0.16030(16) 0.0313(6) Uani 1 1 d .
H7 H 0.3418 0.5845 0.1791 0.038 Uiso 1 1 d R
C7A C 0.3896(2) 0.2797(4) 0.17133(15) 0.0253(6) Uani 1 1 d .
C1' C 0.51964(19) 0.4366(4) 0.25726(15) 0.0253(6) Uani 1 1 d .
H1' H 0.4956 0.5802 0.2388 0.030 Uiso 1 1 d R
C2' C 0.6164(2) 0.4382(4) 0.25867(15) 0.0261(6) Uani 1 1 d .
H2' H 0.6356 0.2968 0.2409 0.031 Uiso 1 1 d R
C3' C 0.64428(19) 0.6231(4) 0.21170(15) 0.0245(5) Uani 1 1 d .
H3' H 0.6182 0.7597 0.2263 0.029 Uiso 1 1 d R
C4' C 0.6160(2) 0.5871(4) 0.12438(16) 0.0279(6) Uani 1 1 d .
H4' H 0.5532 0.5583 0.1121 0.034 Uiso 1 1 d R
C5' C 0.6629(3) 0.4076(5) 0.09188(19) 0.0416(8) Uani 1 1 d .
H5'1 H 0.6453 0.4034 0.0350 0.062 Uiso 1 1 d R
H5'2 H 0.6493 0.2699 0.1139 0.062 Uiso 1 1 d R
H5'3 H 0.7245 0.4333 0.1057 0.062 Uiso 1 1 d R
C6' C 0.5958(2) 0.3839(5) 0.38397(17) 0.0319(6) Uani 1 1 d .
C7' C 0.6128(3) 0.1460(6) 0.4002(2) 0.0480(10) Uani 1 1 d .
H7'1 H 0.6074 0.0680 0.3507 0.072 Uiso 1 1 d R
H7'2 H 0.5713 0.0895 0.4298 0.072 Uiso 1 1 d R
H7'3 H 0.6707 0.1272 0.4306 0.072 Uiso 1 1 d R
C8' C 0.6010(3) 0.5178(6) 0.45661(18) 0.0426(8) Uani 1 1 d .
H8'1 H 0.6578 0.5019 0.4894 0.064 Uiso 1 1 d R
H8'2 H 0.5576 0.4692 0.4856 0.064 Uiso 1 1 d R
H8'3 H 0.5911 0.6692 0.4422 0.064 Uiso 1 1 d R
C9' C 0.7642(3) 0.8256(6) 0.2759(2) 0.0466(9) Uani 1 1 d .
H9A H 0.7387 0.9564 0.2500 0.070 Uiso 1 1 d R
H9B H 0.8265 0.8345 0.2831 0.070 Uiso 1 1 d R
H9C H 0.7476 0.8113 0.3268 0.070 Uiso 1 1 d R
C10' C 0.5854(2) 0.8400(5) 0.02061(17) 0.0350(7) Uani 1 1 d .
H10' H 0.5971 0.9725 -0.0023 0.042 Uiso 1 1 d R
O11' O 0.03646(17) -0.0010(4) 0.14068(13) 0.0409(6) Uani 1 1 d .
O12' O -0.07243(16) 0.1031(4) 0.19903(13) 0.0382(5) Uani 1 1 d .
O13' O -0.07571(15) 0.1671(4) 0.36178(14) 0.0357(5) Uani 1 1 d .
O14' O 0.07504(17) 0.3181(4) 0.44902(13) 0.0383(5) Uani 1 1 d .
O15' O 0.2186(2) 0.3203(5) 0.48430(18) 0.0581(8) Uani 1 1 d .
N11 N 0.12864(18) -0.1504(4) 0.25019(15) 0.0290(5) Uani 1 1 d .
N12 N 0.0999(2) -0.3547(4) 0.25435(17) 0.0367(6) Uani 1 1 d .
N13 N 0.1626(2) -0.4739(4) 0.28971(18) 0.0375(6) Uani 1 1 d .
C13A C 0.2340(2) -0.3475(4) 0.31036(16) 0.0291(6) Uani 1 1 d .
C14 C 0.3172(2) -0.3961(5) 0.34901(19) 0.0365(7) Uani 1 1 d .
H14 H 0.3322 -0.5374 0.3674 0.044 Uiso 1 1 d R
C15 C 0.3762(2) -0.2326(5) 0.35935(18) 0.0345(7) Uani 1 1 d .
H15 H 0.4333 -0.2616 0.3845 0.041 Uiso 1 1 d R
C16 C 0.3531(2) -0.0206(5) 0.33299(16) 0.0302(6) Uani 1 1 d .
H16 H 0.3953 0.0890 0.3414 0.036 Uiso 1 1 d R
C17 C 0.2719(2) 0.0309(4) 0.29600(16) 0.0283(6) Uani 1 1 d .
H17 H 0.2566 0.1731 0.2789 0.034 Uiso 1 1 d R
C17A C 0.2129(2) -0.1378(4) 0.28487(15) 0.0246(6) Uani 1 1 d .
C20' C 0.1500(3) 0.3844(6) 0.4907(2) 0.0446(8) Uani 1 1 d .
H20' H 0.1483 0.4925 0.5288 0.053 Uiso 1 1 d R
C11' C 0.0711(2) 0.0244(5) 0.22041(17) 0.0302(6) Uani 1 1 d .
H11' H 0.1025 0.1642 0.2287 0.036 Uiso 1 1 d R
C12' C -0.0066(2) 0.0321(4) 0.26071(17) 0.0291(6) Uani 1 1 d .
H12' H -0.0199 -0.1158 0.2775 0.035 Uiso 1 1 d R
C13' C -0.0005(2) 0.1876(4) 0.32889(17) 0.0285(6) Uani 1 1 d .
H13' H 0.0024 0.3377 0.3090 0.034 Uiso 1 1 d R
C14' C 0.0773(2) 0.1481(5) 0.39238(16) 0.0295(6) Uani 1 1 d .
H14' H 0.1300 0.1642 0.3698 0.035 Uiso 1 1 d R
C15' C 0.0801(3) -0.0678(6) 0.4340(2) 0.0396(8) Uani 1 1 d .
H15A H 0.1318 -0.0758 0.4746 0.059 Uiso 1 1 d R
H15B H 0.0807 -0.1842 0.3963 0.059 Uiso 1 1 d R
H15C H 0.0297 -0.0822 0.4579 0.059 Uiso 1 1 d R
C16' C -0.0561(3) 0.0058(6) 0.1293(2) 0.0430(8) Uani 1 1 d .
C17' C -0.0912(3) -0.2213(7) 0.1185(3) 0.0562(11) Uani 1 1 d .
H17A H -0.0612 -0.3131 0.1605 0.084 Uiso 1 1 d R
H17B H -0.0827 -0.2775 0.0681 0.084 Uiso 1 1 d R
H17C H -0.1523 -0.2199 0.1198 0.084 Uiso 1 1 d R
C18' C -0.0877(4) 0.1545(9) 0.0617(2) 0.0639(12) Uani 1 1 d .
H18A H -0.1502 0.1574 0.0512 0.096 Uiso 1 1 d R
H18B H -0.0676 0.1029 0.0154 0.096 Uiso 1 1 d R
H18C H -0.0657 0.2999 0.0747 0.096 Uiso 1 1 d R
C19' C -0.1356(3) 0.3359(7) 0.3404(3) 0.0504(10) Uani 1 1 d .
H19A H -0.1091 0.4735 0.3586 0.076 Uiso 1 1 d R
H19B H -0.1855 0.3114 0.3643 0.076 Uiso 1 1 d R
H19C H -0.1534 0.3395 0.2835 0.076 Uiso 1 1 d R

loop_
_atom_site_aniso_label
_atom_site_aniso_U_11
_atom_site_aniso_U_22
_atom_site_aniso_U_33
_atom_site_aniso_U_23
_atom_site_aniso_U_13
_atom_site_aniso_U_12
O1' 0.0274(12) 0.0329(10) 0.0269(9) -0.0009(8) 0.0085(8) 0.0025(9)
O2' 0.0271(12) 0.0478(13) 0.0297(9) 0.0121(9) 0.0045(9) -0.0023(10)
O3' 0.0247(12) 0.0312(10) 0.0356(9) 0.0011(8) 0.0057(9) -0.0020(9)
O4' 0.0456(15) 0.0258(9) 0.0299(9) 0.0051(8) 0.0086(10) -0.0058(10)
O5' 0.061(2) 0.0335(11) 0.0314(10) 0.0009(9) 0.0018(11) 0.0029(12)
N1 0.0272(14) 0.0194(9) 0.0304(10) 0.0026(8) 0.0058(10) 0.0026(9)
N2 0.0383(17) 0.0210(11) 0.0409(13) 0.0001(9) 0.0105(12) 0.0036(11)
N3 0.0450(18) 0.0237(10) 0.0381(12) -0.0013(9) 0.0106(13) -0.0009(11)
C3A 0.040(2) 0.0274(12) 0.0249(12) 0.0014(10) 0.0096(13) -0.0068(12)
C4 0.051(2) 0.0403(15) 0.0277(13) -0.0005(12) 0.0083(14) -0.0147(16)
C5 0.041(2) 0.0528(19) 0.0324(14) 0.0036(14) -0.0011(15) -0.0142(18)
C6 0.033(2) 0.0460(17) 0.0373(15) 0.0095(13) -0.0018(14) 0.0031(15)
C7 0.0344(19) 0.0304(13) 0.0277(12) 0.0041(10) 0.0028(12) 0.0015(13)
C7A 0.0270(16) 0.0272(12) 0.0220(10) 0.0031(9) 0.0053(11) -0.0049(11)
C1' 0.0270(16) 0.0226(11) 0.0264(11) 0.0032(10) 0.0051(11) 0.0013(11)
C2' 0.0245(15) 0.0254(11) 0.0288(12) 0.0053(10) 0.0065(11) 0.0036(11)
C3' 0.0228(15) 0.0224(11) 0.0287(11) 0.0017(9) 0.0061(11) 0.0011(10)
C4' 0.0324(18) 0.0234(11) 0.0289(12) 0.0022(9) 0.0081(12) -0.0043(11)
C5' 0.058(3) 0.0306(14) 0.0395(16) -0.0065(12) 0.0173(17) 0.0025(15)
C6' 0.0295(17) 0.0350(14) 0.0317(13) 0.0080(11) 0.0070(12) 0.0017(13)
C7' 0.054(3) 0.0420(18) 0.0521(19) 0.0212(16) 0.0213(19) 0.0147(18)
C8' 0.049(2) 0.0481(18) 0.0302(14) 0.0008(13) 0.0056(15) -0.0071(17)
C9' 0.033(2) 0.0424(18) 0.062(2) -0.0055(16) 0.0007(17) -0.0091(16)
C10' 0.052(2) 0.0260(12) 0.0283(13) 0.0042(10) 0.0105(14) 0.0043(14)
O11' 0.0372(15) 0.0500(13) 0.0341(10) -0.0021(10) 0.0035(10) 0.0003(11)
O12' 0.0284(13) 0.0412(11) 0.0409(11) -0.0060(9) -0.0034(10) 0.0026(10)
O13' 0.0290(13) 0.0329(10) 0.0469(12) 0.0032(9) 0.0116(10) 0.0053(10)
O14' 0.0362(15) 0.0382(12) 0.0401(11) -0.0095(9) 0.0060(11) 0.0051(10)
O15' 0.0433(19) 0.0648(18) 0.0607(16) -0.0145(14) -0.0038(14) -0.0011(15)
N11 0.0281(15) 0.0204(9) 0.0378(12) -0.0016(9) 0.0045(11) -0.0032(10)
N12 0.0359(17) 0.0215(11) 0.0531(15) -0.0040(10) 0.0094(13) -0.0036(11)
N13 0.0343(17) 0.0222(10) 0.0551(16) -0.0035(11) 0.0065(13) -0.0013(11)
C13A 0.0318(18) 0.0224(11) 0.0346(13) -0.0035(10) 0.0099(13) 0.0013(11)
C14 0.041(2) 0.0268(12) 0.0404(15) -0.0053(11) 0.0044(14) 0.0097(13)
C15 0.0303(19) 0.0350(14) 0.0371(14) -0.0085(12) 0.0035(14) 0.0074(13)
C16 0.0279(18) 0.0322(13) 0.0309(13) -0.0034(10) 0.0067(12) -0.0039(12)
C17 0.0304(17) 0.0255(11) 0.0302(12) 0.0009(10) 0.0090(12) -0.0021(12)
C17A 0.0250(16) 0.0229(11) 0.0271(11) -0.0026(9) 0.0081(11) -0.0002(11)
C20' 0.051(3) 0.0395(16) 0.0391(16) -0.0077(13) -0.0006(16) 0.0006(17)
C11' 0.0295(17) 0.0264(12) 0.0348(13) 0.0001(10) 0.0062(12) -0.0008(12)
C12' 0.0248(16) 0.0240(11) 0.0370(13) 0.0002(10) 0.0023(12) -0.0009(11)
C13' 0.0265(17) 0.0219(11) 0.0373(14) 0.0016(10) 0.0071(12) -0.0005(11)
C14' 0.0274(17) 0.0284(13) 0.0321(12) -0.0018(11) 0.0043(12) 0.0001(12)
C15' 0.036(2) 0.0374(15) 0.0442(16) 0.0114(13) 0.0055(15) 0.0068(15)
C16' 0.040(2) 0.0418(17) 0.0457(17) -0.0082(14) 0.0033(16) -0.0015(16)
C17' 0.050(3) 0.054(2) 0.060(2) -0.0202(19) 0.000(2) -0.016(2)
C18' 0.071(3) 0.071(3) 0.0423(19) 0.000(2) -0.009(2) 0.017(3)
C19' 0.038(2) 0.0479(19) 0.067(2) 0.0054(17) 0.0146(19) 0.0187(17)

loop_
_atom_type_symbol
_atom_type_description
_atom_type_scat_dispersion_real
_atom_type_scat_dispersion_imag
_atom_type_scat_source
C C 0.0033 0.0000 'International Tables Vol C Tables 4.2.6.8 and 6.1.1.4'
H H 0.0000 0.0000 'International Tables Vol C Tables 4.2.6.8 and 6.1.1.4'
N N 0.0061 0.0000 'International Tables Vol C Tables 4.2.6.8 and 6.1.1.4'
O O 0.0106 0.0000 'International Tables Vol C Tables 4.2.6.8 and 6.1.1.4'

loop_
_geom_angle_atom_site_label_1
_geom_angle_atom_site_label_2
_geom_angle_atom_site_label_3
_geom_angle
C1' O1' C6' 109.4(2)
C2' O2' C6' 108.1(2)
C9' O3' C3' 113.8(2)
C10' O4' C4' 116.5(2)
C7A N1 N2 109.8(2)
C7A N1 C1' 126.8(2)
N2 N1 C1' 122.5(3)
N3 N2 N1 109.2(3)
N2 N3 C3A 108.2(2)
N3 C3A C7A 108.2(3)
N3 C3A C4 131.0(3)
C7A C3A C4 120.8(3)
C5 C4 C3A 117.1(3)
C5 C4 H4 121.4
C3A C4 H4 121.4
C4 C5 C6 121.5(4)
C4 C5 H5 119.2
C6 C5 H5 119.2
C7 C6 C5 122.1(4)
C7 C6 H6 118.9
C5 C6 H6 119.0
C6 C7 C7A 116.1(3)
C6 C7 H7 122.0
C7A C7 H7 121.9
N1 C7A C7 133.2(3)
N1 C7A C3A 104.5(3)
C7 C7A C3A 122.4(3)
O1' C1' N1 111.1(2)
O1' C1' C2' 104.9(2)
N1 C1' C2' 114.6(2)
O1' C1' H1' 108.7
N1 C1' H1' 108.7
C2' C1' H1' 108.7
O2' C2' C3' 107.8(2)
O2' C2' C1' 103.1(2)
C3' C2' C1' 113.0(2)
O2' C2' H2' 110.8
C3' C2' H2' 110.9
C1' C2' H2' 110.9
O3' C3' C4' 108.8(2)
O3' C3' C2' 109.9(2)
C4' C3' C2' 111.5(2)
O3' C3' H3' 108.9
C4' C3' H3' 108.9
C2' C3' H3' 108.9
O4' C4' C5' 109.5(2)
O4' C4' C3' 104.1(2)
C5' C4' C3' 114.3(3)
O4' C4' H4' 109.6
C5' C4' H4' 109.6
C3' C4' H4' 109.6
C4' C5' H5'1 109.5
C4' C5' H5'2 109.5
H5'1 C5' H5'2 109.5
C4' C5' H5'3 109.4
H5'1 C5' H5'3 109.5
H5'2 C5' H5'3 109.5
O2' C6' O1' 104.3(2)
O2' C6' C8' 108.2(3)
O1' C6' C8' 108.7(3)
O2' C6' C7' 112.4(3)
O1' C6' C7' 109.2(3)
C8' C6' C7' 113.6(3)
C6' C7' H7'1 109.5
C6' C7' H7'2 109.5
H7'1 C7' H7'2 109.5
C6' C7' H7'3 109.4
H7'1 C7' H7'3 109.5
H7'2 C7' H7'3 109.5
C6' C8' H8'1 109.4
C6' C8' H8'2 109.5
H8'1 C8' H8'2 109.5
C6' C8' H8'3 109.5
H8'1 C8' H8'3 109.5
H8'2 C8' H8'3 109.5
O3' C9' H9A 109.5
O3' C9' H9B 109.5
H9A C9' H9B 109.5
O3' C9' H9C 109.4
H9A C9' H9C 109.5
H9B C9' H9C 109.5
O5' C10' O4' 126.5(3)
O5' C10' H10' 116.7
O4' C10' H10' 116.7
C11' O11' C16' 109.2(2)
C12' O12' C16' 106.5(3)
C19' O13' C13' 113.7(3)
C20' O14' C14' 117.2(3)
N12 N11 C17A 110.1(2)
N12 N11 C11' 121.5(3)
C17A N11 C11' 128.0(2)
N13 N12 N11 108.7(3)
N12 N13 C13A 108.8(2)
N13 C13A C17A 108.3(3)
N13 C13A C14 131.6(3)
C17A C13A C14 120.1(3)
C15 C14 C13A 117.8(3)
C15 C14 H14 121.1
C13A C14 H14 121.1
C14 C15 C16 121.0(3)
C14 C15 H15 119.5
C16 C15 H15 119.5
C17 C16 C15 122.2(3)
C17 C16 H16 118.9
C15 C16 H16 118.9
C16 C17 C17A 116.2(3)
C16 C17 H17 121.9
C17A C17 H17 121.9
N11 C17A C17 133.2(3)
N11 C17A C13A 104.1(2)
C17 C17A C13A 122.7(3)
O15' C20' O14' 125.9(3)
O15' C20' H20' 117.0
O14' C20' H20' 117.0
O11' C11' N11 111.8(2)
O11' C11' C12' 105.0(3)
N11 C11' C12' 111.6(2)
O11' C11' H11' 109.4
N11 C11' H11' 109.5
C12' C11' H11' 109.4
O12' C12' C13' 108.8(2)
O12' C12' C11' 101.9(2)
C13' C12' C11' 116.1(3)
O12' C12' H12' 109.9
C13' C12' H12' 109.9
C11' C12' H12' 109.9
O13' C13' C14' 108.9(2)
O13' C13' C12' 108.9(2)
C14' C13' C12' 112.9(2)
O13' C13' H13' 108.7
C14' C13' H13' 108.6
C12' C13' H13' 108.7
O14' C14' C13' 104.9(2)
O14' C14' C15' 108.6(2)
C13' C14' C15' 115.9(3)
O14' C14' H14' 109.1
C13' C14' H14' 109.1
C15' C14' H14' 109.1
C14' C15' H15A 109.5
C14' C15' H15B 109.4
H15A C15' H15B 109.5
C14' C15' H15C 109.4
H15A C15' H15C 109.5
H15B C15' H15C 109.5
O12' C16' O11' 104.1(3)
O12' C16' C18' 108.6(3)
O11' C16' C18' 107.6(3)
O12' C16' C17' 112.2(3)
O11' C16' C17' 109.4(3)
C18' C16' C17' 114.4(4)
C16' C17' H17A 109.4
C16' C17' H17B 109.5
H17A C17' H17B 109.5
C16' C17' H17C 109.5
H17A C17' H17C 109.5
H17B C17' H17C 109.5
C16' C18' H18A 109.5
C16' C18' H18B 109.4
H18A C18' H18B 109.5
C16' C18' H18C 109.5
H18A C18' H18C 109.5
H18B C18' H18C 109.5
O13' C19' H19A 109.4
O13' C19' H19B 109.5
H19A C19' H19B 109.5
O13' C19' H19C 109.5
H19A C19' H19C 109.5
H19B C19' H19C 109.5

loop_
_geom_bond_atom_site_label_1
_geom_bond_atom_site_label_2
_geom_bond_distance
O1' C1' 1.419(3)
O1' C6' 1.441(4)
O2' C2' 1.420(4)
O2' C6' 1.420(3)
O3' C9' 1.421(4)
O3' C3' 1.424(4)
O4' C10' 1.338(4)
O4' C4' 1.459(3)
O5' C10' 1.190(4)
N1 C7A 1.363(4)
N1 N2 1.364(3)
N1 C1' 1.448(4)
N2 N3 1.300(4)
N3 C3A 1.385(4)
C3A C7A 1.398(4)
C3A C4 1.402(5)
C4 C5 1.366(6)
C4 H4 0.9500
C5 C6 1.414(5)
C5 H5 0.9500
C6 C7 1.377(5)
C6 H6 0.9500
C7 C7A 1.391(4)
C7 H7 0.9500
C1' C2' 1.539(4)
C1' H1' 1.0000
C2' C3' 1.528(3)
C2' H2' 1.0000
C3' C4' 1.522(4)
C3' H3' 1.0000
C4' C5' 1.514(4)
C4' H4' 1.0000
C5' H5'1 0.9800
C5' H5'2 0.9800
C5' H5'3 0.9800
C6' C8' 1.506(4)
C6' C7' 1.521(4)
C7' H7'1 0.9800
C7' H7'2 0.9800
C7' H7'3 0.9800
C8' H8'1 0.9800
C8' H8'2 0.9800
C8' H8'3 0.9800
C9' H9A 0.9800
C9' H9B 0.9800
C9' H9C 0.9800
C10' H10' 0.9500
O11' C11' 1.405(4)
O11' C16' 1.453(5)
O12' C12' 1.423(4)
O12' C16' 1.427(4)
O13' C19' 1.420(4)
O13' C13' 1.432(3)
O14' C20' 1.341(5)
O14' C14' 1.453(3)
O15' C20' 1.190(5)
N11 N12 1.357(3)
N11 C17A 1.367(4)
N11 C11' 1.454(4)
N12 N13 1.303(4)
N13 C13A 1.373(4)
C13A C17A 1.398(4)
C13A C14 1.403(5)
C14 C15 1.374(5)
C14 H14 0.9500
C15 C16 1.421(4)
C15 H15 0.9500
C16 C17 1.370(5)
C16 H16 0.9500
C17 C17A 1.398(4)
C17 H17 0.9500
C20' H20' 0.9500
C11' C12' 1.539(4)
C11' H11' 1.0000
C12' C13' 1.523(4)
C12' H12' 1.0000
C13' C14' 1.518(5)
C13' H13' 1.0000
C14' C15' 1.523(4)
C14' H14' 1.0000
C15' H15A 0.9800
C15' H15B 0.9800
C15' H15C 0.9800
C16' C18' 1.509(6)
C16' C17' 1.517(5)
C17' H17A 0.9800
C17' H17B 0.9800
C17' H17C 0.9800
C18' H18A 0.9800
C18' H18B 0.9800
C18' H18C 0.9800
C19' H19A 0.9800
C19' H19B 0.9800
C19' H19C 0.9800

loop_
_geom_torsion_atom_site_label_1
_geom_torsion_atom_site_label_2
_geom_torsion_atom_site_label_3
_geom_torsion_atom_site_label_4
_geom_torsion
C7A N1 N2 N3 1.4(3)
C1' N1 N2 N3 171.0(2)
N1 N2 N3 C3A -0.9(3)
N2 N3 C3A C7A 0.2(3)
N2 N3 C3A C4 -178.5(3)
N3 C3A C4 C5 177.3(3)
C7A C3A C4 C5 -1.2(4)
C3A C4 C5 C6 1.0(4)
C4 C5 C6 C7 -0.1(5)
C5 C6 C7 C7A -0.7(4)
N2 N1 C7A C7 177.6(3)
C1' N1 C7A C7 8.6(4)
N2 N1 C7A C3A -1.2(3)
C1' N1 C7A C3A -170.3(2)
C6 C7 C7A N1 -178.2(3)
C6 C7 C7A C3A 0.5(4)
N3 C3A C7A N1 0.7(3)
C4 C3A C7A N1 179.5(2)
N3 C3A C7A C7 -178.4(2)
C4 C3A C7A C7 0.4(4)
C6' O1' C1' N1 121.3(3)
C6' O1' C1' C2' -3.0(3)
C7A N1 C1' O1' 89.5(3)
N2 N1 C1' O1' -78.2(3)
C7A N1 C1' C2' -151.8(2)
N2 N1 C1' C2' 40.4(3)
C6' O2' C2' C3' 149.9(2)
C6' O2' C2' C1' 30.1(3)
O1' C1' C2' O2' -16.2(3)
N1 C1' C2' O2' -138.3(2)
O1' C1' C2' C3' -132.3(2)
N1 C1' C2' C3' 105.6(3)
C9' O3' C3' C4' 130.7(3)
C9' O3' C3' C2' -106.9(3)
O2' C2' C3' O3' 54.0(3)
C1' C2' C3' O3' 167.3(2)
O2' C2' C3' C4' 174.7(2)
C1' C2' C3' C4' -72.0(3)
C10' O4' C4' C5' 84.9(3)
C10' O4' C4' C3' -152.5(2)
O3' C3' C4' O4' -68.2(3)
C2' C3' C4' O4' 170.4(2)
O3' C3' C4' C5' 51.2(3)
C2' C3' C4' C5' -70.2(3)
C2' O2' C6' O1' -32.4(3)
C2' O2' C6' C8' -148.0(3)
C2' O2' C6' C7' 85.7(3)
C1' O1' C6' O2' 21.2(3)
C1' O1' C6' C8' 136.4(2)
C1' O1' C6' C7' -99.1(3)
C4' O4' C10' O5' 0.3(5)
C17A N11 N12 N13 -0.6(3)
C11' N11 N12 N13 -174.0(2)
N11 N12 N13 C13A 0.8(3)
N12 N13 C13A C17A -0.7(3)
N12 N13 C13A C14 -179.9(3)
N13 C13A C14 C15 178.2(3)
C17A C13A C14 C15 -1.0(4)
C13A C14 C15 C16 1.2(4)
C14 C15 C16 C17 -0.4(4)
C15 C16 C17 C17A -0.6(4)
N12 N11 C17A C17 179.6(3)
C11' N11 C17A C17 -7.5(5)
N12 N11 C17A C13A 0.2(3)
C11' N11 C17A C13A 173.1(3)
C16 C17 C17A N11 -178.7(3)
C16 C17 C17A C13A 0.7(4)
N13 C13A C17A N11 0.3(3)
C14 C13A C17A N11 179.7(2)
N13 C13A C17A C17 -179.2(2)
C14 C13A C17A C17 0.1(4)
C14' O14' C20' O15' 1.9(5)
C16' O11' C11' N11 125.1(3)
C16' O11' C11' C12' 3.9(3)
N12 N11 C11' O11' -66.2(3)
C17A N11 C11' O11' 121.6(3)
N12 N11 C11' C12' 51.1(4)
C17A N11 C11' C12' -121.1(3)
C16' O12' C12' C13' 159.4(3)
C16' O12' C12' C11' 36.3(3)
O11' C11' C12' O12' -24.3(3)
N11 C11' C12' O12' -145.7(2)
O11' C11' C12' C13' -142.4(3)
N11 C11' C12' C13' 96.3(3)
C19' O13' C13' C14' 133.5(3)
C19' O13' C13' C12' -103.0(3)
O12' C12' C13' O13' 68.6(3)
C11' C12' C13' O13' -177.2(2)
O12' C12' C13' C14' -170.3(2)
C11' C12' C13' C14' -56.2(3)
C20' O14' C14' C13' -150.7(3)
C20' O14' C14' C15' 84.8(3)
O13' C13' C14' O14' -62.5(3)
C12' C13' C14' O14' 176.5(2)
O13' C13' C14' C15' 57.2(3)
C12' C13' C14' C15' -63.9(3)
C12' O12' C16' O11' -34.6(3)
C12' O12' C16' C18' -149.1(3)
C12' O12' C16' C17' 83.5(4)
C11' O11' C16' O12' 18.1(3)
C11' O11' C16' C18' 133.2(3)
C11' O11' C16' C17' -102.0(3)

loop_
_cod_related_entry_id
_cod_related_entry_database
_cod_related_entry_code
1 ChemSpider 30658612
